data_9008414
loop_
_publ_author_name
'Kalsbeek, N.'
'Ronsbo, J. G.'

_publ_section_title
;
 Refinement of the vinogradovite structure, positioning of Be and excess Na
 Note: T = 295 K
;
_journal_name_full 'Zeitschrift fur Kristallographie'
_journal_page_first 237
_journal_page_last 245
_journal_volume 200
_journal_year 1992
_chemical_compound_source 'Ilimaussaq, Southern Greenland'
_chemical_formula_sum 'Al0.15 Be0.1 H3 Na1.27 Nb0.07 O7.223 Si1.75 Ti0.93'
_chemical_name_mineral Vinogradovite
_space_group_IT_number 15
_symmetry_space_group_name_Hall '-C 2yc'
_symmetry_space_group_name_H-M 'C 1 2/c 1'
_cell_angle_alpha 90
_cell_angle_beta 100.13
_cell_angle_gamma 90
_cell_formula_units_Z 8
_cell_length_a 24.50
_cell_length_b 8.662
_cell_length_c 5.211
_cell_volume 1088.634
_database_code_amcsd 0011019
_diffrn_ambient_temperature 295
_exptl_crystal_density_diffrn 3.086
_cod_original_formula_sum '(Ti.93 Nb.07) Si1.75 Al.15 Be.1 Na1.27 O7.223 H3'
_cod_database_code 9008414

loop_
_space_group_symop_operation_xyz
x,y,z
1/2+x,1/2+y,z
x,-y,1/2+z
1/2+x,1/2-y,1/2+z
-x,y,1/2-z
1/2-x,1/2+y,1/2-z
-x,-y,-z
1/2-x,1/2-y,-z

loop_
_atom_site_aniso_label
_atom_site_aniso_U_11
_atom_site_aniso_U_22
_atom_site_aniso_U_33
_atom_site_aniso_U_12
_atom_site_aniso_U_13
_atom_site_aniso_U_23
Ti 0.00737 0.00654 0.00596 0.00021 0.00094 0.00054
Nb 0.00737 0.00654 0.00596 0.00021 0.00094 0.00054
Si1 0.00707 0.00593 0.00431 0.00042 0.00088 0.00000
Si2 0.00825 0.00734 0.00772 -0.00064 0.00138 -0.00036
Al2 0.00825 0.00734 0.00772 -0.00064 0.00138 -0.00036
Be2 0.00825 0.00734 0.00772 -0.00064 0.00138 -0.00036
Na1 0.02593 0.01722 0.01190 0.00328 -0.00163 0.00203
O1 0.01090 0.01494 0.02330 0.00000 0.00288 0.00000
O2 0.01680 0.01505 0.01646 -0.00191 0.00539 -0.00543
O3 0.00884 0.01076 0.00633 0.00011 0.00138 -0.00252
O4 0.00884 0.01038 0.00633 0.00169 0.00050 -0.00088
O5 0.01090 0.00756 0.00861 0.00307 0.00138 0.00074
O6 0.00678 0.00848 0.00633 0.00021 -0.00038 -0.00088
O7 0.01267 0.01163 0.01101 -0.00328 0.00226 -0.00011
Wat2 0.04538 0.17097 0.06079 -0.03291 0.01134 -0.01646

loop_
_atom_site_label
_atom_site_fract_x
_atom_site_fract_y
_atom_site_fract_z
_atom_site_occupancy
_atom_site_U_iso_or_equiv
_atom_site_type_symbol
_atom_site_attached_hydrogens
Ti 0.34958 0.40339 0.21224 0.93000 ? Ti 0
Nb 0.34958 0.40339 0.21224 0.07000 ? Nb 0
Si1 0.76689 0.40836 0.72500 1.00000 ? Si 0
Si2 0.43556 0.89957 0.72280 0.75000 ? Si 0
Al2 0.43556 0.89957 0.72280 0.15000 ? Al 0
Be2 0.43556 0.89957 0.72280 0.10000 ? Be 0
Na1 0.64873 0.18870 0.79520 1.00000 ? Na 0
O1 0.50000 0.84410 0.75000 1.00000 ? O 0
O2 0.42093 0.96310 0.00020 1.00000 ? O 0
O3 0.79183 0.51110 0.98500 1.00000 ? O 0
O4 0.61535 0.56790 0.45320 1.00000 ? O 0
O5 0.79248 0.23960 0.78080 1.00000 ? O 0
O6 0.70004 0.41810 0.66600 1.00000 ? O 0
O7 0.39563 0.75070 0.62470 1.00000 ? O 0
Wat1 0.00000 0.14100 0.25000 0.34800 0.03166 O 2
Wat2 0.00760 0.91000 0.64600 0.54900 ? O 2
Na2 0.46550 0.40050 0.97300 0.27000 0.04433 Na 0

loop_
_cod_changelog_entry_id
_cod_changelog_entry_author
_cod_changelog_entry_date
_cod_changelog_entry_text
1
;cod-tools version 3.8.0
Id: cif_guess_AMCSD_atom_types 9581 2023-05-17 12:35:41Z saulius
;
2023-05-18T11:40:05+03:00
;Derived atom types and hydrogen counts
from atom names that follow the AMCSD naming convention
(Wat == water, O-H == hydroxyl).
;

loop_
_cod_related_entry_id
_cod_related_entry_database
_cod_related_entry_code
1 AMCSD 0011019
